data_7014018
loop_
_publ_author_name
'Avent, Anthony G.'
'Cloke, F Geoffrey N'
'Elvidge, Benjamin R.'
'Hitchcock, Peter B.'

_publ_section_title
;
 Yttrium complexes incorporating the chelating diamides
 [ArN(CH2)xNAr]2- (Ar = C6H3-2,6-iPr2, x= 2, 3) and their unusual
 reaction with phenylsilane.
;
_journal_issue 7
_journal_name_full 'Dalton transactions (Cambridge, England : 2003)'
_journal_page_first 1083
_journal_page_last 1096
_journal_paper_doi 10.1039/b400149d
_journal_year 2004
_chemical_compound_source 'synthesis as described'
_chemical_formula_moiety 'C32 H44 N2 Si1'
_chemical_formula_sum 'C32 H44 N2 Si'
_chemical_formula_weight 484.78
_space_group_IT_number 14
_symmetry_cell_setting monoclinic
_symmetry_Int_Tables_number 14
_symmetry_space_group_name_Hall '-P 2yn'
_symmetry_space_group_name_H-M 'P 1 21/n 1'
_atom_sites_solution_hydrogens geom
_atom_sites_solution_primary direct
_atom_sites_solution_secondary difmap
_audit_conform_dict_location ftp://ftp.iucr.org/pub/cif_core.dic
_audit_conform_dict_name cif_core.dic
_audit_conform_dict_version 2.2
_audit_creation_date 2003-06-13T09:33:35-00:00
_audit_creation_method 'WinGX routine CIF_UPDATE'
_cell_angle_alpha 90
_cell_angle_beta 109.171(1)
_cell_angle_gamma 90
_cell_formula_units_Z 4
_cell_length_a 16.7778(3)
_cell_length_b 9.6378(1)
_cell_length_c 19.7477(3)
_cell_measurement_reflns_used 17916
_cell_measurement_temperature 173(2)
_cell_measurement_theta_max 25.028
_cell_measurement_theta_min 3.705
_cell_measurement_wavelength 0.71073
_cell_volume 3016.14(8)
_computing_cell_refinement 'HKL Scalepack (Otwinowski & Minor 1997)'
_computing_data_collection 'Collect (Nonius BV, 1997-2000)'
_computing_data_reduction 'HKL Denzo and Scalepack (Otwinowski & Minor 1997)'
_computing_molecular_graphics 'Ortep-3 for Windows (Farrugia, 1997)'
_computing_publication_material 'WinGX publication routines (Farrugia, 1999)'
_computing_structure_refinement 'SHELXL-97 (Sheldrick, 1997)'
_computing_structure_solution 'SHELXS-97 (Sheldrick, 1997)'
_diffrn_ambient_temperature 173(2)
_diffrn_detector 'CCD plate'
_diffrn_measured_fraction_theta_full 0.991
_diffrn_measured_fraction_theta_max 0.991
_diffrn_measurement_device '95mm CCD camera on \k-goniostat'
_diffrn_measurement_device_type KappaCCD
_diffrn_measurement_method 'CCD rotation images, thick slices'
_diffrn_orient_matrix_type 'by Nonius Collect from scalepack cell'
_diffrn_orient_matrix_UB_11 0.295495E-1
_diffrn_orient_matrix_UB_12 -0.83542E-2
_diffrn_orient_matrix_UB_13 0.528017E-1
_diffrn_orient_matrix_UB_21 -0.555617E-1
_diffrn_orient_matrix_UB_22 0.42002E-2
_diffrn_orient_matrix_UB_23 0.8415E-2
_diffrn_orient_matrix_UB_31 -0.46473E-2
_diffrn_orient_matrix_UB_32 -0.103336
_diffrn_orient_matrix_UB_33 -0.39267E-2
_diffrn_radiation_monochromator graphite
_diffrn_radiation_probe x-ray
_diffrn_radiation_type MoK\a
_diffrn_radiation_wavelength 0.71073
_diffrn_reflns_av_R_equivalents 0.0608
_diffrn_reflns_av_unetI/netI 0.0354
_diffrn_reflns_limit_h_max 19
_diffrn_reflns_limit_h_min -19
_diffrn_reflns_limit_k_max 11
_diffrn_reflns_limit_k_min -11
_diffrn_reflns_limit_l_max 20
_diffrn_reflns_limit_l_min -23
_diffrn_reflns_number 27657
_diffrn_reflns_theta_full 25.02
_diffrn_reflns_theta_max 25.02
_diffrn_reflns_theta_min 3.75
_diffrn_source 'Enraf Nonius FR590'
_exptl_absorpt_coefficient_mu 0.099
_exptl_absorpt_correction_type none
_exptl_crystal_colour colourless
_exptl_crystal_density_diffrn 1.068
_exptl_crystal_density_method 'not measured'
_exptl_crystal_description prism
_exptl_crystal_F_000 1056
_exptl_crystal_size_max 0.35
_exptl_crystal_size_mid 0.35
_exptl_crystal_size_min 0.3
_refine_diff_density_max 0.199
_refine_diff_density_min -0.263
_refine_diff_density_rms 0.033
_refine_ls_extinction_method none
_refine_ls_goodness_of_fit_ref 1.037
_refine_ls_hydrogen_treatment mixed
_refine_ls_matrix_type full
_refine_ls_number_parameters 320
_refine_ls_number_reflns 5266
_refine_ls_number_restraints 0
_refine_ls_restrained_S_all 1.037
_refine_ls_R_factor_all 0.0542
_refine_ls_R_factor_gt 0.0414
_refine_ls_shift/su_max 0
_refine_ls_shift/su_mean 0
_refine_ls_structure_factor_coef Fsqd
_refine_ls_weighting_details 'calc w=1/[\s^2^(Fo^2^)+(0.0428P)^2^+1.1643P] where P=(Fo^2^+2Fc^2^)/3'
_refine_ls_weighting_scheme calc
_refine_ls_wR_factor_gt 0.0984
_refine_ls_wR_factor_ref 0.1059
_reflns_number_gt 4375
_reflns_number_total 5266
_reflns_threshold_expression >2sigma(I)
_cod_data_source_file b400149d.txt
_cod_data_source_block '[Si{ArN(CH2)NAr}PhH]_[16]'
_cod_original_sg_symbol_H-M P2(1)/n
_cod_original_formula_sum 'C32 H44 N2 Si1'
_cod_database_code 7014018

loop_
_symmetry_equiv_pos_as_xyz
'x, y, z'
'-x+1/2, y+1/2, -z+1/2'
'-x, -y, -z'
'x-1/2, -y-1/2, z-1/2'

loop_
_atom_site_label
_atom_site_type_symbol
_atom_site_fract_x
_atom_site_fract_y
_atom_site_fract_z
_atom_site_U_iso_or_equiv
_atom_site_adp_type
_atom_site_occupancy
_atom_site_symmetry_multiplicity
_atom_site_calc_flag
_atom_site_refinement_flags
_atom_site_disorder_assembly
_atom_site_disorder_group
Si Si 0.28880(3) 0.48351(4) 0.02390(2) 0.02704(13) Uani 1 1 d . . .
H1 H 0.2904(10) 0.4273(16) -0.0400(8) 0.032(4) Uiso 1 1 d . . .
N1 N 0.25794(8) 0.65342(13) 0.01277(7) 0.0298(3) Uani 1 1 d . . .
N2 N 0.20764(8) 0.43527(12) 0.05405(7) 0.0286(3) Uani 1 1 d . . .
C1 C 0.19013(11) 0.68427(17) 0.04239(9) 0.0368(4) Uani 1 1 d . . .
H1A H 0.1499 0.7515 0.0114 0.044 Uiso 1 1 calc R . .
H1B H 0.2139 0.7247 0.091 0.044 Uiso 1 1 calc R . .
C2 C 0.14555(10) 0.54748(16) 0.04558(10) 0.0360(4) Uani 1 1 d . . .
H2A H 0.124 0.5479 0.0866 0.043 Uiso 1 1 calc R . .
H2B H 0.0973 0.5339 0.001 0.043 Uiso 1 1 calc R . .
C3 C 0.28122(10) 0.75580(16) -0.03007(8) 0.0320(4) Uani 1 1 d . . .
C4 C 0.24060(10) 0.75644(18) -0.10480(9) 0.0371(4) Uani 1 1 d . . .
C5 C 0.26701(12) 0.8523(2) -0.14596(10) 0.0466(5) Uani 1 1 d . . .
H5 H 0.2406 0.8533 -0.1965 0.056 Uiso 1 1 calc R . .
C6 C 0.33054(12) 0.9453(2) -0.11463(10) 0.0487(5) Uani 1 1 d . . .
H6 H 0.3484 1.0088 -0.1436 0.058 Uiso 1 1 calc R . .
C7 C 0.36835(12) 0.94649(19) -0.04132(10) 0.0447(4) Uani 1 1 d . . .
H7 H 0.4115 1.0123 -0.0201 0.054 Uiso 1 1 calc R . .
C8 C 0.34460(10) 0.85313(17) 0.00243(9) 0.0359(4) Uani 1 1 d . . .
C9 C 0.16867(11) 0.6580(2) -0.14119(10) 0.0476(5) Uani 1 1 d . . .
H9 H 0.1624 0.593 -0.1038 0.057 Uiso 1 1 calc R . .
C10 C 0.18609(17) 0.5709(3) -0.19912(12) 0.0746(7) Uani 1 1 d . . .
H10A H 0.1382 0.509 -0.2209 0.112 Uiso 1 1 calc R . .
H10B H 0.2372 0.5156 -0.1778 0.112 Uiso 1 1 calc R . .
H10C H 0.1941 0.6321 -0.236 0.112 Uiso 1 1 calc R . .
C11 C 0.08546(14) 0.7380(3) -0.17173(14) 0.0818(8) Uani 1 1 d . . .
H11A H 0.0398 0.6729 -0.1949 0.123 Uiso 1 1 calc R . .
H11B H 0.0906 0.8059 -0.207 0.123 Uiso 1 1 calc R . .
H11C H 0.0729 0.7863 -0.1328 0.123 Uiso 1 1 calc R . .
C12 C 0.38885(11) 0.85768(19) 0.08257(9) 0.0429(4) Uani 1 1 d . . .
H12 H 0.3575 0.7951 0.1054 0.051 Uiso 1 1 calc R . .
C13 C 0.38720(17) 1.0042(2) 0.11246(12) 0.0698(7) Uani 1 1 d . . .
H13A H 0.4161 1.0037 0.1644 0.105 Uiso 1 1 calc R . .
H13B H 0.3286 1.0337 0.1024 0.105 Uiso 1 1 calc R . .
H13C H 0.4158 1.0686 0.0897 0.105 Uiso 1 1 calc R . .
C14 C 0.47905(12) 0.8028(2) 0.10187(10) 0.0590(6) Uani 1 1 d . . .
H14A H 0.5064 0.8062 0.154 0.088 Uiso 1 1 calc R . .
H14B H 0.5108 0.8603 0.0787 0.088 Uiso 1 1 calc R . .
H14C H 0.4778 0.7067 0.0853 0.088 Uiso 1 1 calc R . .
C15 C 0.17750(9) 0.29781(15) 0.06128(8) 0.0297(3) Uani 1 1 d . . .
C16 C 0.13681(10) 0.21819(17) -0.00028(9) 0.0358(4) Uani 1 1 d . . .
C17 C 0.10831(11) 0.08574(18) 0.00934(10) 0.0450(5) Uani 1 1 d . . .
H17 H 0.0821 0.0297 -0.0315 0.054 Uiso 1 1 calc R . .
C18 C 0.11720(11) 0.03469(18) 0.07629(11) 0.0463(5) Uani 1 1 d . . .
H18 H 0.0971 -0.0555 0.0814 0.056 Uiso 1 1 calc R . .
C19 C 0.15530(11) 0.11441(17) 0.13606(10) 0.0397(4) Uani 1 1 d . . .
H19 H 0.1606 0.0788 0.1822 0.048 Uiso 1 1 calc R . .
C20 C 0.18622(10) 0.24681(16) 0.12993(9) 0.0319(4) Uani 1 1 d . . .
C21 C 0.12299(10) 0.27041(19) -0.07564(9) 0.0402(4) Uani 1 1 d . . .
H21 H 0.1449 0.3676 -0.0717 0.048 Uiso 1 1 calc R . .
C22 C 0.17243(13) 0.1846(2) -0.11334(11) 0.0561(5) Uani 1 1 d . . .
H22A H 0.1624 0.2212 -0.1617 0.084 Uiso 1 1 calc R . .
H22B H 0.1538 0.0877 -0.1164 0.084 Uiso 1 1 calc R . .
H22C H 0.2328 0.1897 -0.0861 0.084 Uiso 1 1 calc R . .
C23 C 0.02926(12) 0.2745(2) -0.12074(11) 0.0602(6) Uani 1 1 d . . .
H23A H 0.0231 0.3093 -0.1688 0.09 Uiso 1 1 calc R . .
H23B H -0.0008 0.3362 -0.0979 0.09 Uiso 1 1 calc R . .
H23C H 0.0055 0.1809 -0.1243 0.09 Uiso 1 1 calc R . .
C24 C 0.22791(10) 0.32994(16) 0.19775(9) 0.0334(4) Uani 1 1 d . . .
H24 H 0.2458 0.4211 0.1832 0.04 Uiso 1 1 calc R . .
C25 C 0.16649(13) 0.3594(2) 0.23855(11) 0.0504(5) Uani 1 1 d . . .
H25A H 0.1952 0.4134 0.2817 0.076 Uiso 1 1 calc R . .
H25B H 0.1467 0.2715 0.2522 0.076 Uiso 1 1 calc R . .
H25C H 0.1182 0.4122 0.2078 0.076 Uiso 1 1 calc R . .
C26 C 0.30683(12) 0.25698(19) 0.24647(10) 0.0466(5) Uani 1 1 d . . .
H26A H 0.3324 0.3132 0.2895 0.07 Uiso 1 1 calc R . .
H26B H 0.3474 0.2451 0.2208 0.07 Uiso 1 1 calc R . .
H26C H 0.2913 0.1659 0.2604 0.07 Uiso 1 1 calc R . .
C27 C 0.39538(10) 0.44451(16) 0.08760(9) 0.0319(4) Uani 1 1 d . . .
C28 C 0.41952(11) 0.4738(2) 0.16062(9) 0.0422(4) Uani 1 1 d . . .
H28 H 0.3795 0.5124 0.18 0.051 Uiso 1 1 calc R . .
C29 C 0.50107(13) 0.4477(2) 0.20561(11) 0.0577(6) Uani 1 1 d . . .
H29 H 0.5164 0.4671 0.2554 0.069 Uiso 1 1 calc R . .
C30 C 0.55974(13) 0.3935(3) 0.17786(12) 0.0671(7) Uani 1 1 d . . .
H30 H 0.6156 0.3761 0.2086 0.08 Uiso 1 1 calc R . .
C31 C 0.53803(12) 0.3647(2) 0.10625(13) 0.0623(6) Uani 1 1 d . . .
H31 H 0.5789 0.328 0.0873 0.075 Uiso 1 1 calc R . .
C32 C 0.45643(11) 0.38916(19) 0.06134(10) 0.0429(4) Uani 1 1 d . . .
H32 H 0.4417 0.3679 0.0118 0.052 Uiso 1 1 calc R . .

loop_
_atom_site_aniso_label
_atom_site_aniso_U_11
_atom_site_aniso_U_22
_atom_site_aniso_U_33
_atom_site_aniso_U_23
_atom_site_aniso_U_13
_atom_site_aniso_U_12
Si 0.0264(2) 0.0292(2) 0.0259(2) -0.00278(17) 0.00914(17) -0.00008(17)
N1 0.0328(7) 0.0292(7) 0.0305(7) 0.0030(5) 0.0146(6) 0.0011(6)
N2 0.0287(7) 0.0236(6) 0.0352(7) -0.0030(5) 0.0128(6) -0.0002(5)
C1 0.0443(10) 0.0294(8) 0.0451(10) -0.0006(7) 0.0259(8) 0.0029(7)
C2 0.0345(9) 0.0298(8) 0.0487(10) -0.0001(7) 0.0205(8) 0.0040(7)
C3 0.0351(9) 0.0320(8) 0.0317(9) 0.0040(7) 0.0148(7) 0.0034(7)
C4 0.0372(9) 0.0404(9) 0.0326(9) 0.0047(7) 0.0101(7) 0.0059(7)
C5 0.0512(11) 0.0554(12) 0.0326(10) 0.0121(8) 0.0130(8) 0.0082(9)
C6 0.0562(12) 0.0494(11) 0.0445(11) 0.0155(9) 0.0221(9) -0.0018(9)
C7 0.0500(11) 0.0455(10) 0.0418(10) 0.0059(8) 0.0194(9) -0.0092(8)
C8 0.0396(9) 0.0364(9) 0.0352(9) 0.0030(7) 0.0172(7) -0.0039(7)
C9 0.0454(10) 0.0547(11) 0.0354(10) 0.0044(8) 0.0035(8) -0.0017(9)
C10 0.0910(18) 0.0815(17) 0.0477(13) -0.0208(12) 0.0180(12) -0.0196(14)
C11 0.0479(13) 0.0927(19) 0.0854(18) 0.0062(15) -0.0046(12) 0.0002(13)
C12 0.0526(11) 0.0463(10) 0.0328(9) -0.0028(8) 0.0182(8) -0.0215(9)
C13 0.111(2) 0.0564(13) 0.0538(13) -0.0161(11) 0.0433(13) -0.0306(13)
C14 0.0526(12) 0.0794(15) 0.0391(11) 0.0109(10) 0.0072(9) -0.0220(11)
C15 0.0244(7) 0.0241(8) 0.0404(9) -0.0039(7) 0.0105(7) -0.0002(6)
C16 0.0290(8) 0.0322(9) 0.0425(10) -0.0069(7) 0.0068(7) 0.0008(7)
C17 0.0395(10) 0.0317(9) 0.0551(12) -0.0132(8) 0.0039(8) -0.0063(8)
C18 0.0440(10) 0.0275(9) 0.0636(13) -0.0006(9) 0.0125(9) -0.0067(8)
C19 0.0414(10) 0.0278(8) 0.0490(11) 0.0013(8) 0.0134(8) -0.0041(7)
C20 0.0294(8) 0.0260(8) 0.0413(9) -0.0018(7) 0.0130(7) -0.0012(6)
C21 0.0353(9) 0.0408(10) 0.0382(10) -0.0103(8) 0.0036(7) -0.0010(7)
C22 0.0550(12) 0.0617(13) 0.0485(12) -0.0182(10) 0.0128(9) 0.0008(10)
C23 0.0405(11) 0.0756(15) 0.0518(12) -0.0030(11) -0.0023(9) 0.0007(10)
C24 0.0388(9) 0.0276(8) 0.0361(9) -0.0013(7) 0.0156(7) -0.0047(7)
C25 0.0606(12) 0.0460(11) 0.0556(12) -0.0080(9) 0.0341(10) -0.0097(9)
C26 0.0531(11) 0.0383(10) 0.0415(10) -0.0008(8) 0.0062(9) -0.0012(8)
C27 0.0293(8) 0.0325(8) 0.0338(9) 0.0044(7) 0.0102(7) -0.0021(7)
C28 0.0359(9) 0.0542(11) 0.0357(9) 0.0038(8) 0.0107(7) -0.0064(8)
C29 0.0481(12) 0.0805(15) 0.0365(11) 0.0140(10) 0.0028(9) -0.0130(11)
C30 0.0342(11) 0.0950(18) 0.0628(15) 0.0302(13) 0.0034(10) 0.0051(11)
C31 0.0365(10) 0.0800(16) 0.0715(15) 0.0214(12) 0.0194(10) 0.0194(10)
C32 0.0355(9) 0.0476(10) 0.0470(11) 0.0062(8) 0.0153(8) 0.0072(8)

loop_
_atom_type_symbol
_atom_type_description
_atom_type_scat_dispersion_real
_atom_type_scat_dispersion_imag
_atom_type_scat_source
C C 0.0033 0.0016 'International Tables Vol C Tables 4.2.6.8 and 6.1.1.4'
H H 0 0 'International Tables Vol C Tables 4.2.6.8 and 6.1.1.4'
N N 0.0061 0.0033 'International Tables Vol C Tables 4.2.6.8 and 6.1.1.4'
Si Si 0.0817 0.0704 'International Tables Vol C Tables 4.2.6.8 and 6.1.1.4'

loop_
_geom_angle_atom_site_label_1
_geom_angle_atom_site_label_2
_geom_angle_atom_site_label_3
_geom_angle
_geom_angle_site_symmetry_1
_geom_angle_site_symmetry_3
_geom_angle_publ_flag
N1 Si N2 93.59(6) . . ?
N1 Si C27 117.70(7) . . ?
N2 Si C27 114.02(7) . . ?
C3 N1 C1 119.44(12) . . ?
C3 N1 Si 127.22(10) . . ?
C1 N1 Si 112.56(10) . . ?
C15 N2 C2 115.35(12) . . ?
C15 N2 Si 128.76(10) . . ?
C2 N2 Si 111.92(10) . . ?
N1 C1 C2 107.17(12) . . ?
N2 C2 C1 107.51(12) . . ?
C8 C3 C4 120.60(15) . . ?
C8 C3 N1 120.10(14) . . ?
C4 C3 N1 119.29(14) . . ?
C5 C4 C3 118.45(16) . . ?
C5 C4 C9 119.56(15) . . ?
C3 C4 C9 121.98(15) . . ?
C6 C5 C4 121.15(17) . . ?
C5 C6 C7 120.01(17) . . ?
C6 C7 C8 121.33(17) . . ?
C7 C8 C3 118.40(15) . . ?
C7 C8 C12 119.23(15) . . ?
C3 C8 C12 122.36(14) . . ?
C4 C9 C10 112.42(17) . . ?
C4 C9 C11 110.58(17) . . ?
C10 C9 C11 110.86(18) . . ?
C8 C12 C14 110.89(15) . . ?
C8 C12 C13 111.40(16) . . ?
C14 C12 C13 111.34(17) . . ?
C20 C15 C16 120.64(14) . . ?
C20 C15 N2 119.26(13) . . ?
C16 C15 N2 120.06(14) . . ?
C17 C16 C15 118.05(16) . . ?
C17 C16 C21 119.21(15) . . ?
C15 C16 C21 122.74(15) . . ?
C18 C17 C16 121.64(16) . . ?
C17 C18 C19 119.92(16) . . ?
C18 C19 C20 121.07(17) . . ?
C19 C20 C15 118.65(15) . . ?
C19 C20 C24 118.78(15) . . ?
C15 C20 C24 122.57(14) . . ?
C16 C21 C22 111.49(15) . . ?
C16 C21 C23 112.12(15) . . ?
C22 C21 C23 110.41(15) . . ?
C20 C24 C26 111.41(13) . . ?
C20 C24 C25 111.57(14) . . ?
C26 C24 C25 110.39(15) . . ?
C28 C27 C32 117.54(15) . . ?
C28 C27 Si 123.27(13) . . ?
C32 C27 Si 119.12(13) . . ?
C29 C28 C27 121.08(18) . . ?
C30 C29 C28 119.83(19) . . ?
C31 C30 C29 120.39(18) . . ?
C30 C31 C32 119.93(19) . . ?
C31 C32 C27 121.22(18) . . ?

loop_
_geom_bond_atom_site_label_1
_geom_bond_atom_site_label_2
_geom_bond_distance
_geom_bond_site_symmetry_2
_geom_bond_publ_flag
Si N1 1.7098(13) . ?
Si N2 1.7196(13) . ?
Si C27 1.8557(16) . ?
N1 C3 1.435(2) . ?
N1 C1 1.4704(19) . ?
N2 C15 1.4418(19) . ?
N2 C2 1.4725(19) . ?
C1 C2 1.527(2) . ?
C3 C8 1.405(2) . ?
C3 C4 1.408(2) . ?
C4 C5 1.396(2) . ?
C4 C9 1.517(2) . ?
C5 C6 1.374(3) . ?
C6 C7 1.377(3) . ?
C7 C8 1.393(2) . ?
C8 C12 1.512(2) . ?
C9 C10 1.523(3) . ?
C9 C11 1.534(3) . ?
C12 C14 1.528(3) . ?
C12 C13 1.534(3) . ?
C15 C20 1.404(2) . ?
C15 C16 1.410(2) . ?
C16 C17 1.398(2) . ?
C16 C21 1.515(2) . ?
C17 C18 1.372(3) . ?
C18 C19 1.377(3) . ?
C19 C20 1.398(2) . ?
C20 C24 1.520(2) . ?
C21 C22 1.527(3) . ?
C21 C23 1.532(2) . ?
C24 C26 1.529(2) . ?
C24 C25 1.529(2) . ?
C27 C28 1.393(2) . ?
C27 C32 1.397(2) . ?
C28 C29 1.388(3) . ?
C29 C30 1.377(3) . ?
C30 C31 1.368(3) . ?
C31 C32 1.385(3) . ?

loop_
_cod_related_entry_id
_cod_related_entry_database
_cod_related_entry_code
1 ChemSpider 4415819
